data_7038391
loop_
_publ_author_name
'Puentes, Roberto'
'Torres, Julia'
'Kremer, Carlos'
'Cano, Joan'
'Lloret, Francesc'
'Capucci, Davide'
'Bacchi, Alessia'

_publ_section_title
;
 Mononuclear and polynuclear complexes ligated by an iminodiacetic acid
 derivative: synthesis, structure, solution studies and magnetic
 properties.
;
_journal_issue 12
_journal_name_full 'Dalton transactions (Cambridge, England : 2003)'
_journal_page_first 5356
_journal_page_last 5373
_journal_paper_doi 10.1039/c5dt05060j
_journal_volume 45
_journal_year 2016
_chemical_formula_moiety 'C33 H39 Gd2 N3 O15'
_chemical_formula_sum 'C33 H39 Gd2 N3 O15'
_chemical_formula_weight 1032.17
_chemical_name_systematic
;
 ?
;
_space_group_crystal_system monoclinic
_space_group_IT_number 14
_space_group_name_Hall '-P 2yn'
_space_group_name_H-M_alt 'P 1 21/n 1'
_symmetry_space_group_name_Hall '-P 2yn'
_symmetry_space_group_name_H-M 'P 1 21/n 1'
_atom_sites_solution_hydrogens mixed
_atom_sites_solution_primary direct
_audit_creation_date 2015-02-18
_audit_creation_method
;
Olex2 1.2
(compiled 2015.01.26 svn.r3150 for OlexSys, GUI svn.r4998)
;
_audit_update_record
;
2016-01-29 deposited with the CCDC.
2016-02-10 downloaded from the CCDC.
;
_cell_angle_alpha 90
_cell_angle_beta 99.1347(17)
_cell_angle_gamma 90
_cell_formula_units_Z 4
_cell_length_a 16.9150(18)
_cell_length_b 12.1431(13)
_cell_length_c 18.533(2)
_cell_measurement_reflns_used 3851
_cell_measurement_temperature 296(2)
_cell_measurement_theta_max 23.072
_cell_measurement_theta_min 2.426
_cell_volume 3758.4(7)
_computing_data_collection 'Brueker software'
_computing_molecular_graphics 'Olex2 (Dolomanov et al., 2009)'
_computing_publication_material 'Olex2 (Dolomanov et al., 2009)'
_computing_structure_refinement 'ShelXL (Sheldrick, 2008)'
_computing_structure_solution 'ShelXS (Sheldrick, 2008)'
_diffrn_ambient_temperature 296.15
_diffrn_measured_fraction_theta_full 1.000
_diffrn_measured_fraction_theta_max 0.937
_diffrn_measurement_device_type 'Bruker SMART APEX CCD area detector'
_diffrn_measurement_method '\w and scans'
_diffrn_radiation_monochromator graphite
_diffrn_radiation_type MoK\a
_diffrn_radiation_wavelength 0.71073
_diffrn_reflns_av_R_equivalents 0.0630
_diffrn_reflns_av_unetI/netI 0.0505
_diffrn_reflns_Laue_measured_fraction_full 1.000
_diffrn_reflns_Laue_measured_fraction_max 0.937
_diffrn_reflns_limit_h_max 25
_diffrn_reflns_limit_h_min -24
_diffrn_reflns_limit_k_max 18
_diffrn_reflns_limit_k_min -17
_diffrn_reflns_limit_l_max 27
_diffrn_reflns_limit_l_min -27
_diffrn_reflns_number 60660
_diffrn_reflns_point_group_measured_fraction_full 1.000
_diffrn_reflns_point_group_measured_fraction_max 0.937
_diffrn_reflns_theta_full 26.000
_diffrn_reflns_theta_max 32.210
_diffrn_reflns_theta_min 1.515
_diffrn_source 'sealed tube'
_exptl_absorpt_coefficient_mu 3.571
_exptl_absorpt_correction_T_max 1
_exptl_absorpt_correction_T_min 0.67
_exptl_absorpt_correction_type multi-scan
_exptl_absorpt_process_details 'according to the Bruker software'
_exptl_crystal_colour colorless
_exptl_crystal_density_diffrn 1.824
_exptl_crystal_description plate
_exptl_crystal_F_000 2024
_exptl_crystal_size_max 0.5
_exptl_crystal_size_mid 0.4
_exptl_crystal_size_min 0.1
_refine_diff_density_max 2.403
_refine_diff_density_min -1.740
_refine_diff_density_rms 0.178
_refine_ls_extinction_method none
_refine_ls_goodness_of_fit_ref 1.030
_refine_ls_hydrogen_treatment constr
_refine_ls_matrix_type full
_refine_ls_number_parameters 445
_refine_ls_number_reflns 12458
_refine_ls_number_restraints 0
_refine_ls_restrained_S_all 1.030
_refine_ls_R_factor_all 0.0546
_refine_ls_R_factor_gt 0.0371
_refine_ls_shift/su_max 0.002
_refine_ls_shift/su_mean 0.000
_refine_ls_structure_factor_coef Fsqd
_refine_ls_weighting_details 'w=1/[\s^2^(Fo^2^)+(0.0561P)^2^] where P=(Fo^2^+2Fc^2^)/3'
_refine_ls_weighting_scheme calc
_refine_ls_wR_factor_gt 0.0902
_refine_ls_wR_factor_ref 0.0997
_reflns_Friedel_coverage 0.000
_reflns_number_gt 9833
_reflns_number_total 12458
_reflns_threshold_expression 'I > 2\s(I)'
_cod_data_source_file c5dt05060j2.cif
_cod_data_source_block gdbida2_0m
_cod_depositor_comments 'Adding full bibliography for 7038389--7038395.cif.'
_cod_database_code 7038391
_shelxl_version_number 2013-4
_shelx_space_group_comment
;
The symmetry employed for this shelxl refinement is uniquely defined
by the following loop, which should always be used as a source of
symmetry information in preference to the above space-group names.
They are only intended as comments.
;
_olex2_refinement_description
;
1. Fixed Uiso
 At 1.2 times of:
  All C(H) groups, All C(H,H) groups
 At 1.5 times of:
  All O(H,H) groups
2.a Rotating group:
 O4(H4A,H4B), O9(H9A,H9B), O15(H15A,H15B)
2.b Secondary CH2 refined with riding coordinates:
 C2(H2A,H2B), C3(H3A,H3B), C5(H5A,H5B), C12(H12A,H12B), C15(H15C,H15D),
 C16(H16A,H16B), C24(H24A,H24B), C25(H25A,H25B), C27(H27A,H27B)
2.c Aromatic/amide H refined with riding coordinates:
 C11(H11), C10(H10), C9(H9), C8(H8), C7(H7), C22(H22), C21(H21), C20(H20),
 C19(H19), C18(H18), C29(H29), C30(H30), C31(H31), C32(H32), C33(H33)
2.d Fitted hexagon refined as free rotating group:
 C6(C11,C10,C9,C8,C7), C17(C22,C21,C20,C19,C18), C28(C29,C30,C31,C32,C33)
;
_olex2_submission_special_instructions 'No special instructions were received'

loop_
_space_group_symop_operation_xyz
'x, y, z'
'-x+1/2, y+1/2, -z+1/2'
'-x, -y, -z'
'x-1/2, -y-1/2, z-1/2'

loop_
_atom_site_label
_atom_site_type_symbol
_atom_site_fract_x
_atom_site_fract_y
_atom_site_fract_z
_atom_site_U_iso_or_equiv
_atom_site_adp_type
_atom_site_occupancy
_atom_site_site_symmetry_order
_atom_site_calc_flag
_atom_site_refinement_flags_posn
Gd1 Gd 0.60089(2) 0.46249(2) 0.06719(2) 0.01694(5) Uani 1 1 d .
Gd2 Gd 0.68488(2) 0.73079(2) 0.16132(2) 0.01800(5) Uani 1 1 d .
N1 N 0.62553(17) 0.8540(2) 0.04138(15) 0.0205(5) Uani 1 1 d .
N2 N 0.70080(17) 0.4422(2) -0.03871(15) 0.0200(5) Uani 1 1 d .
N3 N 0.61657(16) 0.7186(2) 0.27953(15) 0.0200(5) Uani 1 1 d .
O1 O 0.63968(18) 0.9120(2) 0.18152(14) 0.0313(6) Uani 1 1 d .
O2 O 0.56133(14) 0.66456(18) 0.08173(12) 0.0220(5) Uani 1 1 d .
O3 O 0.54528(14) 0.53082(18) -0.05152(13) 0.0207(5) Uani 1 1 d .
O4 O 0.79630(15) 0.8203(2) 0.12039(14) 0.0296(6) Uani 1 1 d .
H4A H 0.8274 0.8526 0.1572 0.044 Uiso 1 1 d GR
H4B H 0.7800 0.8716 0.0874 0.044 Uiso 1 1 d GR
O5 O 0.44790(14) 0.69584(19) 0.00438(13) 0.0240(5) Uani 1 1 d .
O6 O 0.53712(18) 0.5058(3) -0.17096(15) 0.0394(7) Uani 1 1 d .
O7 O 0.70916(14) 0.60115(18) 0.06517(12) 0.0210(5) Uani 1 1 d .
O8 O 0.77694(15) 0.8712(2) 0.38381(13) 0.0299(6) Uani 1 1 d .
O9 O 0.80098(16) 0.6109(2) 0.20365(14) 0.0332(6) Uani 1 1 d .
H9A H 0.7888 0.5415 0.1948 0.050 Uiso 1 1 d GR
H9B H 0.8164 0.6185 0.2508 0.050 Uiso 1 1 d GR
O10 O 0.63608(15) 0.54685(18) 0.18845(13) 0.0222(5) Uani 1 1 d .
O11 O 0.83446(18) 0.6431(3) 0.05292(17) 0.0480(8) Uani 1 1 d .
O12 O 0.63787(19) 1.0917(2) 0.15658(15) 0.0373(7) Uani 1 1 d .
O13 O 0.76435(15) 0.7936(2) 0.27278(14) 0.0266(5) Uani 1 1 d .
O14 O 0.60669(15) 0.4277(2) 0.27256(13) 0.0272(5) Uani 1 1 d .
O15 O 0.56645(16) 0.3135(2) 0.14610(14) 0.0277(5) Uani 1 1 d .
H15A H 0.5141 0.3109 0.1465 0.041 Uiso 1 1 d GR
H15B H 0.5904 0.3230 0.1918 0.041 Uiso 1 1 d GR
C1 C 0.6409(2) 0.9928(3) 0.1386(2) 0.0264(7) Uani 1 1 d .
C2 C 0.6498(2) 0.9676(3) 0.0604(2) 0.0258(7) Uani 1 1 d .
H2A H 0.6169 1.0180 0.0278 0.031 Uiso 1 1 calc R
H2B H 0.7051 0.9782 0.0540 0.031 Uiso 1 1 calc R
C3 C 0.5375(2) 0.8448(3) 0.03328(19) 0.0228(7) Uani 1 1 d .
H3A H 0.5135 0.8736 -0.0139 0.027 Uiso 1 1 calc R
H3B H 0.5181 0.8881 0.0708 0.027 Uiso 1 1 calc R
C4 C 0.5130(2) 0.7254(2) 0.03966(17) 0.0186(6) Uani 1 1 d .
C5 C 0.6548(2) 0.8153(3) -0.02597(19) 0.0253(7) Uani 1 1 d .
H5A H 0.6279 0.7466 -0.0411 0.030 Uiso 1 1 calc R
H5B H 0.7115 0.7993 -0.0136 0.030 Uiso 1 1 calc R
C6 C 0.64307(15) 0.8935(2) -0.09083(12) 0.0265(7) Uani 1 1 d .
C11 C 0.70688(13) 0.9600(2) -0.10210(15) 0.0385(9) Uani 1 1 d G
H11 H 0.7550 0.9565 -0.0700 0.046 Uiso 1 1 calc R
C10 C 0.69871(18) 1.0316(2) -0.16131(17) 0.0548(14) Uani 1 1 d G
H10 H 0.7414 1.0761 -0.1689 0.066 Uiso 1 1 calc R
C9 C 0.6267(2) 1.0368(3) -0.20924(15) 0.0618(15) Uani 1 1 d G
H9 H 0.6213 1.0848 -0.2489 0.074 Uiso 1 1 calc R
C8 C 0.56291(17) 0.9703(3) -0.19797(15) 0.0595(15) Uani 1 1 d G
H8 H 0.5148 0.9738 -0.2300 0.071 Uiso 1 1 calc R
C7 C 0.57108(13) 0.8987(2) -0.13876(15) 0.0415(10) Uani 1 1 d G
H7 H 0.5284 0.8542 -0.1312 0.050 Uiso 1 1 calc R
C12 C 0.6669(2) 0.5153(3) -0.09924(18) 0.0228(7) Uani 1 1 d .
H12A H 0.6845 0.4908 -0.1439 0.027 Uiso 1 1 calc R
H12B H 0.6867 0.5895 -0.0890 0.027 Uiso 1 1 calc R
C13 C 0.5764(2) 0.5160(3) -0.11003(19) 0.0219(7) Uani 1 1 d .
C14 C 0.7755(2) 0.5837(3) 0.04058(18) 0.0238(7) Uani 1 1 d .
C15 C 0.7804(2) 0.4828(3) -0.00638(19) 0.0229(7) Uani 1 1 d .
H15C H 0.8106 0.5008 -0.0452 0.027 Uiso 1 1 calc R
H15D H 0.8090 0.4251 0.0232 0.027 Uiso 1 1 calc R
C16 C 0.7049(2) 0.3250(3) -0.0637(2) 0.0282(7) Uani 1 1 d .
H16A H 0.6520 0.3038 -0.0879 0.034 Uiso 1 1 calc R
H16B H 0.7179 0.2788 -0.0207 0.034 Uiso 1 1 calc R
C17 C 0.76434(18) 0.2997(2) -0.11495(15) 0.0362(9) Uani 1 1 d .
C22 C 0.7405(2) 0.3048(3) -0.19019(16) 0.0586(15) Uani 1 1 d G
H22 H 0.6893 0.3290 -0.2093 0.070 Uiso 1 1 calc R
C21 C 0.7933(3) 0.2737(3) -0.23687(16) 0.095(3) Uani 1 1 d G
H21 H 0.7774 0.2770 -0.2872 0.114 Uiso 1 1 calc R
C20 C 0.8698(3) 0.2375(3) -0.2083(3) 0.114(4) Uani 1 1 d G
H20 H 0.9051 0.2167 -0.2395 0.137 Uiso 1 1 calc R
C19 C 0.89364(18) 0.2325(3) -0.1331(3) 0.099(3) Uani 1 1 d G
H19 H 0.9449 0.2083 -0.1139 0.118 Uiso 1 1 calc R
C18 C 0.8409(2) 0.2636(3) -0.08638(19) 0.0628(16) Uani 1 1 d G
H18 H 0.8568 0.2602 -0.0360 0.075 Uiso 1 1 calc R
C23 C 0.7382(2) 0.8242(3) 0.32900(18) 0.0208(6) Uani 1 1 d .
C24 C 0.6494(2) 0.8046(3) 0.33110(18) 0.0235(7) Uani 1 1 d .
H24A H 0.6425 0.7833 0.3801 0.028 Uiso 1 1 calc R
H24B H 0.6202 0.8726 0.3191 0.028 Uiso 1 1 calc R
C25 C 0.6439(2) 0.6103(3) 0.31053(17) 0.0228(7) Uani 1 1 d .
H25A H 0.6168 0.5937 0.3516 0.027 Uiso 1 1 calc R
H25B H 0.7009 0.6132 0.3283 0.027 Uiso 1 1 calc R
C26 C 0.6265(2) 0.5196(3) 0.25333(18) 0.0202(6) Uani 1 1 d .
C27 C 0.5274(2) 0.7244(3) 0.2620(2) 0.0289(8) Uani 1 1 d .
H27A H 0.5092 0.6696 0.2250 0.035 Uiso 1 1 calc R
H27B H 0.5126 0.7962 0.2412 0.035 Uiso 1 1 calc R
C28 C 0.48433(17) 0.7062(2) 0.32659(14) 0.0348(9) Uani 1 1 d .
C29 C 0.4595(2) 0.6008(2) 0.34179(18) 0.0534(13) Uani 1 1 d G
H29 H 0.4657 0.5430 0.3102 0.064 Uiso 1 1 calc R
C30 C 0.4254(2) 0.5818(3) 0.4041(2) 0.079(2) Uani 1 1 d G
H30 H 0.4088 0.5113 0.4143 0.095 Uiso 1 1 calc R
C31 C 0.4162(3) 0.6682(4) 0.45130(18) 0.087(2) Uani 1 1 d G
H31 H 0.3934 0.6555 0.4930 0.104 Uiso 1 1 calc R
C32 C 0.4410(2) 0.7736(3) 0.43610(19) 0.075(2) Uani 1 1 d G
H32 H 0.4349 0.8314 0.4676 0.090 Uiso 1 1 calc R
C33 C 0.4751(2) 0.7926(2) 0.37375(19) 0.0489(12) Uani 1 1 d G
H33 H 0.4917 0.8632 0.3636 0.059 Uiso 1 1 calc R

loop_
_atom_site_aniso_label
_atom_site_aniso_U_11
_atom_site_aniso_U_22
_atom_site_aniso_U_33
_atom_site_aniso_U_23
_atom_site_aniso_U_13
_atom_site_aniso_U_12
Gd1 0.01860(8) 0.01358(7) 0.01734(8) 0.00019(5) -0.00116(6) -0.00035(5)
Gd2 0.02163(9) 0.01453(8) 0.01727(8) -0.00121(5) 0.00132(6) -0.00199(5)
N1 0.0245(14) 0.0152(12) 0.0222(13) -0.0020(10) 0.0050(11) -0.0037(10)
N2 0.0226(14) 0.0170(12) 0.0202(13) -0.0016(10) 0.0031(11) 0.0013(10)
N3 0.0178(13) 0.0202(13) 0.0219(13) -0.0028(10) 0.0031(11) -0.0027(10)
O1 0.0494(17) 0.0186(11) 0.0265(13) 0.0000(10) 0.0078(11) 0.0015(11)
O2 0.0256(12) 0.0180(11) 0.0205(11) -0.0003(9) -0.0024(9) -0.0013(9)
O3 0.0205(11) 0.0223(11) 0.0194(11) 0.0028(8) 0.0031(9) 0.0011(9)
O4 0.0294(14) 0.0301(14) 0.0275(13) 0.0012(10) -0.0009(11) -0.0065(11)
O5 0.0243(12) 0.0190(11) 0.0266(12) -0.0022(9) -0.0018(10) -0.0010(9)
O6 0.0352(16) 0.0555(18) 0.0243(13) -0.0045(13) -0.0051(12) 0.0035(14)
O7 0.0227(12) 0.0197(11) 0.0207(11) -0.0028(9) 0.0043(9) 0.0003(9)
O8 0.0291(13) 0.0351(14) 0.0253(12) -0.0106(11) 0.0033(10) -0.0095(11)
O9 0.0385(15) 0.0301(14) 0.0276(13) -0.0015(11) -0.0050(11) 0.0077(12)
O10 0.0298(13) 0.0201(11) 0.0162(10) 0.0009(8) 0.0020(9) -0.0024(9)
O11 0.0395(17) 0.056(2) 0.0545(19) -0.0316(16) 0.0257(15) -0.0272(15)
O12 0.0560(19) 0.0185(12) 0.0342(15) -0.0047(10) -0.0023(13) 0.0016(12)
O13 0.0230(12) 0.0321(13) 0.0251(12) 0.0005(10) 0.0048(10) -0.0042(10)
O14 0.0340(14) 0.0178(11) 0.0284(13) 0.0042(10) 0.0010(11) 0.0002(10)
O15 0.0308(14) 0.0213(12) 0.0287(13) 0.0034(10) -0.0018(11) -0.0027(10)
C1 0.0300(18) 0.0171(15) 0.0295(18) -0.0015(13) -0.0036(14) 0.0011(13)
C2 0.0293(18) 0.0173(15) 0.0297(18) 0.0028(13) 0.0011(14) 0.0007(13)
C3 0.0229(16) 0.0142(13) 0.0298(17) -0.0001(12) -0.0006(13) -0.0013(12)
C4 0.0194(15) 0.0174(14) 0.0183(14) -0.0021(11) 0.0007(12) 0.0007(11)
C5 0.0297(18) 0.0210(15) 0.0252(16) -0.0021(13) 0.0040(14) 0.0013(13)
C6 0.0321(19) 0.0219(16) 0.0254(17) -0.0014(13) 0.0039(14) 0.0008(14)
C11 0.040(2) 0.037(2) 0.039(2) 0.0052(17) 0.0066(18) -0.0068(17)
C10 0.075(4) 0.035(2) 0.059(3) 0.008(2) 0.024(3) -0.011(2)
C9 0.085(4) 0.050(3) 0.052(3) 0.027(2) 0.017(3) 0.012(3)
C8 0.060(3) 0.073(4) 0.043(3) 0.020(2) -0.001(2) 0.015(3)
C7 0.039(2) 0.054(3) 0.030(2) 0.0033(18) 0.0006(17) -0.002(2)
C12 0.0269(17) 0.0215(15) 0.0200(15) 0.0017(12) 0.0042(13) 0.0017(13)
C13 0.0218(16) 0.0185(15) 0.0243(16) 0.0013(12) 0.0005(13) 0.0011(12)
C14 0.0245(17) 0.0253(16) 0.0218(15) -0.0043(13) 0.0046(13) -0.0019(13)
C15 0.0184(15) 0.0261(16) 0.0237(16) -0.0026(13) 0.0024(13) 0.0015(12)
C16 0.034(2) 0.0187(16) 0.0329(19) -0.0047(13) 0.0082(15) -0.0009(14)
C17 0.048(2) 0.0216(17) 0.043(2) -0.0089(16) 0.0193(19) -0.0005(17)
C22 0.108(5) 0.028(2) 0.047(3) -0.001(2) 0.036(3) 0.002(3)
C21 0.187(9) 0.045(3) 0.075(5) 0.001(3) 0.086(6) 0.001(4)
C20 0.164(9) 0.051(4) 0.161(9) -0.004(5) 0.133(8) 0.000(5)
C19 0.078(5) 0.067(4) 0.166(9) -0.020(5) 0.066(6) 0.009(4)
C18 0.047(3) 0.047(3) 0.098(5) -0.022(3) 0.023(3) 0.007(2)
C23 0.0235(16) 0.0168(14) 0.0206(15) -0.0014(11) -0.0012(12) -0.0010(12)
C24 0.0237(17) 0.0222(15) 0.0237(16) -0.0062(13) 0.0012(13) -0.0036(13)
C25 0.0253(17) 0.0253(16) 0.0172(14) 0.0013(12) 0.0013(12) -0.0018(13)
C26 0.0168(15) 0.0204(15) 0.0226(15) 0.0028(12) 0.0001(12) 0.0018(11)
C27 0.0225(17) 0.0296(18) 0.033(2) -0.0077(15) 0.0000(15) 0.0002(14)
C28 0.0195(17) 0.046(2) 0.041(2) -0.0120(18) 0.0093(16) -0.0029(16)
C29 0.048(3) 0.051(3) 0.068(3) -0.011(2) 0.029(3) -0.013(2)
C30 0.076(4) 0.077(4) 0.097(5) -0.009(4) 0.057(4) -0.021(4)
C31 0.084(5) 0.110(6) 0.082(4) -0.019(4) 0.061(4) -0.021(4)
C32 0.060(4) 0.092(5) 0.082(4) -0.042(4) 0.042(3) -0.012(3)
C33 0.037(2) 0.053(3) 0.060(3) -0.020(2) 0.018(2) -0.002(2)

loop_
_atom_type_symbol
_atom_type_description
_atom_type_scat_dispersion_real
_atom_type_scat_dispersion_imag
_atom_type_scat_source
C C 0.0033 0.0016 'International Tables Vol C Tables 4.2.6.8 and 6.1.1.4'
H H 0.0000 0.0000 'International Tables Vol C Tables 4.2.6.8 and 6.1.1.4'
Gd Gd -0.1653 3.9035 'International Tables Vol C Tables 4.2.6.8 and 6.1.1.4'
N N 0.0061 0.0033 'International Tables Vol C Tables 4.2.6.8 and 6.1.1.4'
O O 0.0106 0.0060 'International Tables Vol C Tables 4.2.6.8 and 6.1.1.4'

loop_
_geom_angle_atom_site_label_1
_geom_angle_atom_site_label_2
_geom_angle_atom_site_label_3
_geom_angle
_geom_angle_site_symmetry_1
_geom_angle_site_symmetry_3
Gd2 Gd1 Gd1 107.812(7) . 3_665
N2 Gd1 Gd1 97.71(6) . 3_665
N2 Gd1 Gd2 99.89(6) . .
O2 Gd1 Gd1 68.70(5) . 3_665
O2 Gd1 Gd2 39.59(5) . .
O2 Gd1 N2 110.76(8) . .
O3 Gd1 Gd1 34.01(5) 3_665 3_665
O3 Gd1 Gd1 34.74(6) . 3_665
O3 Gd1 Gd2 108.57(5) 3_665 .
O3 Gd1 Gd2 100.67(5) . .
O3 Gd1 N2 129.20(8) 3_665 .
O3 Gd1 N2 65.15(8) . .
O3 Gd1 O2 72.25(7) . .
O3 Gd1 O2 72.86(7) 3_665 .
O3 Gd1 O3 68.76(9) . 3_665
O3 Gd1 O5 73.78(8) . 3_665
O3 Gd1 O7 135.03(7) 3_665 .
O3 Gd1 O7 86.25(8) . .
O3 Gd1 O10 100.87(8) 3_665 .
O3 Gd1 O10 134.25(8) . .
O3 Gd1 O15 76.35(8) 3_665 .
O3 Gd1 O15 134.90(8) . .
O5 Gd1 Gd1 69.78(6) 3_665 3_665
O5 Gd1 Gd2 173.39(6) 3_665 .
O5 Gd1 N2 74.64(8) 3_665 .
O5 Gd1 O2 138.49(7) 3_665 .
O5 Gd1 O3 73.09(8) 3_665 3_665
O5 Gd1 O7 136.06(8) 3_665 .
O5 Gd1 O10 148.21(8) 3_665 .
O5 Gd1 O15 69.29(8) 3_665 .
O7 Gd1 Gd1 113.16(5) . 3_665
O7 Gd1 Gd2 38.53(5) . .
O7 Gd1 N2 61.43(8) . .
O7 Gd1 O2 63.93(7) . .
O8 Gd1 Gd1 160.43(6) 2_645 3_665
O8 Gd1 Gd2 89.18(7) 2_645 .
O8 Gd1 N2 69.14(8) 2_645 .
O8 Gd1 O2 128.77(8) 2_645 .
O8 Gd1 O3 148.93(8) 2_645 3_665
O8 Gd1 O3 134.22(8) 2_645 .
O8 Gd1 O5 92.24(9) 2_645 3_665
O8 Gd1 O7 74.12(8) 2_645 .
O8 Gd1 O10 77.10(9) 2_645 .
O8 Gd1 O15 72.83(9) 2_645 .
O10 Gd1 Gd1 122.28(6) . 3_665
O10 Gd1 Gd2 38.34(5) . .
O10 Gd1 N2 126.40(8) . .
O10 Gd1 O2 62.28(7) . .
O10 Gd1 O7 70.12(8) . .
O15 Gd1 Gd1 106.22(6) . 3_665
O15 Gd1 Gd2 117.28(6) . .
O15 Gd1 N2 125.46(8) . .
O15 Gd1 O2 123.46(8) . .
O15 Gd1 O7 138.72(8) . .
O15 Gd1 O10 78.94(8) . .
N1 Gd2 Gd1 91.91(6) . .
N3 Gd2 Gd1 98.60(6) . .
N3 Gd2 N1 123.58(9) . .
O1 Gd2 Gd1 138.40(7) . .
O1 Gd2 N1 62.36(8) . .
O1 Gd2 N3 74.17(9) . .
O1 Gd2 O2 97.55(9) . .
O1 Gd2 O4 85.35(9) . .
O1 Gd2 O7 143.19(8) . .
O1 Gd2 O9 138.97(9) . .
O1 Gd2 O10 132.91(9) . .
O1 Gd2 O13 73.80(9) . .
O2 Gd2 Gd1 41.06(5) . .
O2 Gd2 N1 61.99(8) . .
O2 Gd2 N3 92.10(8) . .
O4 Gd2 Gd1 119.38(6) . .
O4 Gd2 N1 72.58(8) . .
O4 Gd2 N3 139.22(8) . .
O4 Gd2 O2 125.85(8) . .
O4 Gd2 O7 80.28(8) . .
O4 Gd2 O9 75.09(9) . .
O4 Gd2 O10 141.38(9) . .
O4 Gd2 O13 76.58(8) . .
O7 Gd2 Gd1 39.12(5) . .
O7 Gd2 N1 80.99(8) . .
O7 Gd2 N3 135.30(8) . .
O7 Gd2 O2 65.52(8) . .
O7 Gd2 O9 68.74(8) . .
O7 Gd2 O10 70.56(8) . .
O9 Gd2 Gd1 82.14(6) . .
O9 Gd2 N1 138.70(9) . .
O9 Gd2 N3 97.71(9) . .
O9 Gd2 O2 123.20(8) . .
O10 Gd2 Gd1 38.24(5) . .
O10 Gd2 N1 124.82(8) . .
O10 Gd2 N3 64.78(8) . .
O10 Gd2 O2 63.33(8) . .
O10 Gd2 O9 71.09(9) . .
O13 Gd2 Gd1 140.55(6) . .
O13 Gd2 N1 127.45(8) . .
O13 Gd2 N3 64.09(8) . .
O13 Gd2 O2 155.97(8) . .
O13 Gd2 O7 133.69(8) . .
O13 Gd2 O9 66.79(9) . .
O13 Gd2 O10 105.81(8) . .
C2 N1 Gd2 105.50(19) . .
C2 N1 C3 109.6(3) . .
C2 N1 C5 112.4(3) . .
C3 N1 Gd2 105.95(19) . .
C3 N1 C5 110.8(3) . .
C5 N1 Gd2 112.33(19) . .
C12 N2 Gd1 106.00(19) . .
C12 N2 C16 111.6(3) . .
C15 N2 Gd1 107.52(19) . .
C15 N2 C12 109.2(3) . .
C15 N2 C16 111.1(3) . .
C16 N2 Gd1 111.3(2) . .
C24 N3 Gd2 109.3(2) . .
C24 N3 C25 108.5(3) . .
C24 N3 C27 111.9(3) . .
C25 N3 Gd2 102.82(19) . .
C25 N3 C27 111.7(3) . .
C27 N3 Gd2 112.1(2) . .
C1 O1 Gd2 125.5(2) . .
Gd2 O2 Gd1 99.34(8) . .
C4 O2 Gd1 130.02(19) . .
C4 O2 Gd2 124.9(2) . .
Gd1 O3 Gd1 111.25(9) . 3_665
C13 O3 Gd1 116.4(2) . 3_665
C13 O3 Gd1 124.7(2) . .
Gd2 O4 H4A 110.9 . .
Gd2 O4 H4B 111.3 . .
H4A O4 H4B 107.6 . .
C4 O5 Gd1 136.0(2) . 3_665
Gd2 O7 Gd1 102.35(8) . .
C14 O7 Gd1 125.1(2) . .
C14 O7 Gd2 127.9(2) . .
C23 O8 Gd1 145.7(2) . 2_655
Gd2 O9 H9A 110.8 . .
Gd2 O9 H9B 110.5 . .
H9A O9 H9B 108.2 . .
Gd1 O10 Gd2 103.42(9) . .
C26 O10 Gd1 134.6(2) . .
C26 O10 Gd2 121.5(2) . .
C23 O13 Gd2 125.9(2) . .
Gd1 O15 H15A 111.3 . .
Gd1 O15 H15B 110.9 . .
H15A O15 H15B 107.5 . .
O1 C1 C2 117.3(3) . .
O12 C1 O1 124.9(4) . .
O12 C1 C2 117.7(3) . .
N1 C2 C1 110.7(3) . .
N1 C2 H2A 109.5 . .
N1 C2 H2B 109.5 . .
C1 C2 H2A 109.5 . .
C1 C2 H2B 109.5 . .
H2A C2 H2B 108.1 . .
N1 C3 H3A 109.6 . .
N1 C3 H3B 109.6 . .
N1 C3 C4 110.4(3) . .
H3A C3 H3B 108.1 . .
C4 C3 H3A 109.6 . .
C4 C3 H3B 109.6 . .
O2 C4 C3 116.5(3) . .
O5 C4 O2 125.8(3) . .
O5 C4 C3 117.7(3) . .
N1 C5 H5A 108.2 . .
N1 C5 H5B 108.2 . .
N1 C5 C6 116.5(3) . .
H5A C5 H5B 107.3 . .
C6 C5 H5A 108.2 . .
C6 C5 H5B 108.2 . .
C11 C6 C5 118.4(2) . .
C11 C6 C7 120.0 . .
C7 C6 C5 121.6(2) . .
C6 C11 H11 120.0 . .
C6 C11 C10 120.0 . .
C10 C11 H11 120.0 . .
C11 C10 H10 120.0 . .
C9 C10 C11 120.0 . .
C9 C10 H10 120.0 . .
C10 C9 H9 120.0 . .
C8 C9 C10 120.0 . .
C8 C9 H9 120.0 . .
C9 C8 H8 120.0 . .
C9 C8 C7 120.0 . .
C7 C8 H8 120.0 . .
C6 C7 H7 120.0 . .
C8 C7 C6 120.0 . .
C8 C7 H7 120.0 . .
N2 C12 H12A 109.3 . .
N2 C12 H12B 109.3 . .
N2 C12 C13 111.6(3) . .
H12A C12 H12B 108.0 . .
C13 C12 H12A 109.3 . .
C13 C12 H12B 109.3 . .
O3 C13 C12 115.4(3) . .
O6 C13 O3 123.8(3) . .
O6 C13 C12 120.8(3) . .
O7 C14 C15 117.8(3) . .
O11 C14 O7 124.4(3) . .
O11 C14 C15 117.8(3) . .
N2 C15 C14 112.0(3) . .
N2 C15 H15C 109.2 . .
N2 C15 H15D 109.2 . .
C14 C15 H15C 109.2 . .
C14 C15 H15D 109.2 . .
H15C C15 H15D 107.9 . .
N2 C16 H16A 108.1 . .
N2 C16 H16B 108.1 . .
N2 C16 C17 116.9(3) . .
H16A C16 H16B 107.3 . .
C17 C16 H16A 108.1 . .
C17 C16 H16B 108.1 . .
C22 C17 C16 120.2(3) . .
C22 C17 C18 120.0 . .
C18 C17 C16 119.6(3) . .
C17 C22 H22 120.0 . .
C21 C22 C17 120.0 . .
C21 C22 H22 120.0 . .
C22 C21 H21 120.0 . .
C22 C21 C20 120.0 . .
C20 C21 H21 120.0 . .
C21 C20 H20 120.0 . .
C21 C20 C19 120.0 . .
C19 C20 H20 120.0 . .
C20 C19 H19 120.0 . .
C20 C19 C18 120.0 . .
C18 C19 H19 120.0 . .
C17 C18 H18 120.0 . .
C19 C18 C17 120.0 . .
C19 C18 H18 120.0 . .
O8 C23 C24 116.1(3) . .
O13 C23 O8 126.8(3) . .
O13 C23 C24 117.1(3) . .
N3 C24 C23 111.5(3) . .
N3 C24 H24A 109.3 . .
N3 C24 H24B 109.3 . .
C23 C24 H24A 109.3 . .
C23 C24 H24B 109.3 . .
H24A C24 H24B 108.0 . .
N3 C25 H25A 109.4 . .
N3 C25 H25B 109.4 . .
N3 C25 C26 111.0(2) . .
H25A C25 H25B 108.0 . .
C26 C25 H25A 109.4 . .
C26 C25 H25B 109.4 . .
O10 C26 C25 115.3(3) . .
O14 C26 O10 125.8(3) . .
O14 C26 C25 118.9(3) . .
N3 C27 H27A 108.6 . .
N3 C27 H27B 108.6 . .
N3 C27 C28 114.7(3) . .
H27A C27 H27B 107.6 . .
C28 C27 H27A 108.6 . .
C28 C27 H27B 108.6 . .
C29 C28 C27 119.6(2) . .
C29 C28 C33 120.0 . .
C33 C28 C27 120.2(2) . .
C28 C29 H29 120.0 . .
C30 C29 C28 120.0 . .
C30 C29 H29 120.0 . .
C29 C30 H30 120.0 . .
C29 C30 C31 120.0 . .
C31 C30 H30 120.0 . .
C30 C31 H31 120.0 . .
C32 C31 C30 120.0 . .
C32 C31 H31 120.0 . .
C31 C32 H32 120.0 . .
C31 C32 C33 120.0 . .
C33 C32 H32 120.0 . .
C28 C33 H33 120.0 . .
C32 C33 C28 120.0 . .
C32 C33 H33 120.0 . .

loop_
_geom_bond_atom_site_label_1
_geom_bond_atom_site_label_2
_geom_bond_distance
_geom_bond_site_symmetry_2
Gd1 Gd1 3.9979(4) 3_665
Gd1 Gd2 3.8587(4) .
Gd1 N2 2.797(3) .
Gd1 O2 2.569(2) .
Gd1 O3 2.445(2) 3_665
Gd1 O3 2.399(2) .
Gd1 O5 2.406(2) 3_665
Gd1 O7 2.492(2) .
Gd1 O8 2.393(2) 2_645
Gd1 O10 2.456(2) .
Gd1 O15 2.454(2) .
Gd2 N1 2.735(3) .
Gd2 N3 2.638(3) .
Gd2 O1 2.378(2) .
Gd2 O2 2.492(2) .
Gd2 O4 2.401(3) .
Gd2 O7 2.461(2) .
Gd2 O9 2.470(3) .
Gd2 O10 2.461(2) .
Gd2 O13 2.403(2) .
N1 C2 1.466(4) .
N1 C3 1.477(4) .
N1 C5 1.490(4) .
N2 C12 1.474(4) .
N2 C15 1.470(4) .
N2 C16 1.501(4) .
N3 C24 1.465(4) .
N3 C25 1.478(4) .
N3 C27 1.493(5) .
O1 C1 1.266(4) .
O2 C4 1.273(4) .
O3 Gd1 2.445(2) 3_665
O3 C13 1.291(4) .
O4 H4A 0.8844 .
O4 H4B 0.8852 .
O5 Gd1 2.406(2) 3_665
O5 C4 1.241(4) .
O6 C13 1.222(4) .
O7 C14 1.293(4) .
O8 Gd1 2.393(2) 2_655
O8 C23 1.256(4) .
O9 H9A 0.8773 .
O9 H9B 0.8770 .
O10 C26 1.282(4) .
O11 C14 1.223(4) .
O12 C1 1.249(4) .
O13 C23 1.252(4) .
O14 C26 1.235(4) .
O15 H15A 0.8870 .
O15 H15B 0.8861 .
C1 C2 1.513(5) .
C2 H2A 0.9700 .
C2 H2B 0.9700 .
C3 H3A 0.9700 .
C3 H3B 0.9700 .
C3 C4 1.517(4) .
C5 H5A 0.9700 .
C5 H5B 0.9700 .
C5 C6 1.520(4) .
C6 C11 1.3900 .
C6 C7 1.3900 .
C11 H11 0.9300 .
C11 C10 1.3900 .
C10 H10 0.9300 .
C10 C9 1.3900 .
C9 H9 0.9300 .
C9 C8 1.3900 .
C8 H8 0.9300 .
C8 C7 1.3900 .
C7 H7 0.9300 .
C12 H12A 0.9700 .
C12 H12B 0.9700 .
C12 C13 1.512(5) .
C14 C15 1.512(5) .
C15 H15C 0.9700 .
C15 H15D 0.9700 .
C16 H16A 0.9700 .
C16 H16B 0.9700 .
C16 C17 1.520(4) .
C17 C22 1.3900 .
C17 C18 1.3900 .
C22 H22 0.9300 .
C22 C21 1.3900 .
C21 H21 0.9300 .
C21 C20 1.3900 .
C20 H20 0.9300 .
C20 C19 1.3900 .
C19 H19 0.9300 .
C19 C18 1.3900 .
C18 H18 0.9300 .
C23 C24 1.526(5) .
C24 H24A 0.9700 .
C24 H24B 0.9700 .
C25 H25A 0.9700 .
C25 H25B 0.9700 .
C25 C26 1.525(5) .
C27 H27A 0.9700 .
C27 H27B 0.9700 .
C27 C28 1.513(5) .
C28 C29 1.3900 .
C28 C33 1.3900 .
C29 H29 0.9300 .
C29 C30 1.3900 .
C30 H30 0.9300 .
C30 C31 1.3900 .
C31 H31 0.9300 .
C31 C32 1.3900 .
C32 H32 0.9300 .
C32 C33 1.3900 .
C33 H33 0.9300 .

loop_
_geom_torsion_atom_site_label_1
_geom_torsion_atom_site_label_2
_geom_torsion_atom_site_label_3
_geom_torsion_atom_site_label_4
_geom_torsion
_geom_torsion_site_symmetry_1
Gd1 N2 C12 C13 -36.2(3) .
Gd1 N2 C15 C14 -39.3(3) .
Gd1 N2 C16 C17 -173.4(2) .
Gd1 O2 C4 O5 38.9(5) .
Gd1 O2 C4 C3 -141.8(2) .
Gd1 O3 C13 O6 0.2(4) 3_665
Gd1 O3 C13 O6 146.9(3) .
Gd1 O3 C13 C12 -34.9(4) .
Gd1 O3 C13 C12 178.4(2) 3_665
Gd1 O5 C4 O2 -42.4(5) 3_665
Gd1 O5 C4 C3 138.4(3) 3_665
Gd1 O7 C14 O11 -164.4(3) .
Gd1 O7 C14 C15 15.3(4) .
Gd1 O8 C23 O13 11.9(6) 2_655
Gd1 O8 C23 C24 -166.8(3) 2_655
Gd1 O10 C26 O14 13.5(5) .
Gd1 O10 C26 C25 -168.1(2) .
Gd2 N1 C2 C1 -40.7(3) .
Gd2 N1 C3 C4 -47.2(3) .
Gd2 N1 C5 C6 -165.1(2) .
Gd2 N3 C24 C23 -35.6(3) .
Gd2 N3 C25 C26 -52.4(3) .
Gd2 N3 C27 C28 174.1(2) .
Gd2 O1 C1 O12 -159.8(3) .
Gd2 O1 C1 C2 17.8(5) .
Gd2 O2 C4 O5 -173.5(2) .
Gd2 O2 C4 C3 5.7(4) .
Gd2 O7 C14 O11 -13.1(5) .
Gd2 O7 C14 C15 166.7(2) .
Gd2 O10 C26 O14 -175.7(3) .
Gd2 O10 C26 C25 2.6(4) .
Gd2 O13 C23 O8 -169.4(3) .
Gd2 O13 C23 C24 9.3(4) .
N1 C3 C4 O2 31.9(4) .
N1 C3 C4 O5 -148.8(3) .
N1 C5 C6 C11 97.3(3) .
N1 C5 C6 C7 -83.5(3) .
N2 C12 C13 O3 48.9(4) .
N2 C12 C13 O6 -132.8(3) .
N2 C16 C17 C22 -91.5(3) .
N2 C16 C17 C18 93.3(3) .
N3 C25 C26 O10 37.6(4) .
N3 C25 C26 O14 -143.9(3) .
N3 C27 C28 C29 -92.4(3) .
N3 C27 C28 C33 82.6(3) .
O1 C1 C2 N1 21.4(5) .
O7 C14 C15 N2 20.9(4) .
O8 C23 C24 N3 -160.2(3) .
O11 C14 C15 N2 -159.3(3) .
O12 C1 C2 N1 -160.8(3) .
O13 C23 C24 N3 20.9(4) .
C2 N1 C3 C4 -160.6(3) .
C2 N1 C5 C6 -46.3(4) .
C3 N1 C2 C1 73.0(3) .
C3 N1 C5 C6 76.6(3) .
C5 N1 C2 C1 -163.4(3) .
C5 N1 C3 C4 74.9(3) .
C5 C6 C11 C10 179.3(3) .
C5 C6 C7 C8 -179.2(3) .
C6 C11 C10 C9 0.0 .
C11 C6 C7 C8 0.0 .
C11 C10 C9 C8 0.0 .
C10 C9 C8 C7 0.0 .
C9 C8 C7 C6 0.0 .
C7 C6 C11 C10 0.0 .
C12 N2 C15 C14 75.2(3) .
C12 N2 C16 C17 68.5(4) .
C15 N2 C12 C13 -151.8(3) .
C15 N2 C16 C17 -53.6(4) .
C16 N2 C12 C13 85.1(3) .
C16 N2 C15 C14 -161.3(3) .
C16 C17 C22 C21 -175.2(3) .
C16 C17 C18 C19 175.2(3) .
C17 C22 C21 C20 0.0 .
C22 C17 C18 C19 0.0 .
C22 C21 C20 C19 0.0 .
C21 C20 C19 C18 0.0 .
C20 C19 C18 C17 0.0 .
C18 C17 C22 C21 0.0 .
C24 N3 C25 C26 -168.1(3) .
C24 N3 C27 C28 -62.6(4) .
C25 N3 C24 C23 75.8(3) .
C25 N3 C27 C28 59.3(4) .
C27 N3 C24 C23 -160.5(3) .
C27 N3 C25 C26 68.0(4) .
C27 C28 C29 C30 175.0(3) .
C27 C28 C33 C32 -175.0(3) .
C28 C29 C30 C31 0.0 .
C29 C28 C33 C32 0.0 .
C29 C30 C31 C32 0.0 .
C30 C31 C32 C33 0.0 .
C31 C32 C33 C28 0.0 .
C33 C28 C29 C30 0.0 .
